data_1511781
loop_
_publ_author_name
'Riley, Erin A.'
'Hess, Chelsea M.'
'Pioquinto, Jan Rey L.'
'Kaminsky, Werner'
'Kahr, Bart'
'Reid, Philip J.'

_publ_section_title
;
 Proton transfer and photoluminescence intermittency of single emitters in
 dyed crystals.
;
_journal_issue 16
_journal_name_full 'The journal of physical chemistry. B'
_journal_page_first 4313
_journal_page_last 4324
_journal_paper_doi 10.1021/jp306392e
_journal_volume 117
_journal_year 2013
_chemical_absolute_configuration ad
_chemical_formula_moiety 'C8 H4 D K O4'
_chemical_formula_sum 'C8 H4 D K O4'
_chemical_formula_weight 205.23
_chemical_name_common KA_D_P
_chemical_name_systematic
;
 KA_D_P
;
_space_group_IT_number 29
_symmetry_cell_setting orthorhombic
_symmetry_Int_Tables_number 29
_symmetry_space_group_name_Hall 'P 2c -2ac'
_symmetry_space_group_name_H-M 'P c a 21'
_atom_sites_solution_hydrogens geom
_atom_sites_solution_primary direct
_atom_sites_solution_secondary difmap
_audit_conform_dict_location ftp://ftp.iucr.org/pub/cif_core.dic
_audit_conform_dict_name cif_core.dic
_audit_conform_dict_version 2.4
_audit_creation_date 2010-10-27T12:13:20-00:00
_audit_creation_method 'WinGX routine CIF_UPDATE'
_cell_angle_alpha 90
_cell_angle_beta 90
_cell_angle_gamma 90
_cell_formula_units_Z 4
_cell_length_a 9.6164(9)
_cell_length_b 13.3282(13)
_cell_length_c 6.4869(6)
_cell_measurement_reflns_used 178
_cell_measurement_temperature 360(2)
_cell_measurement_theta_max 20
_cell_measurement_theta_min 3
_cell_volume 831.42(14)
_computing_cell_refinement 'SAINT (Bruker, 2007)'
_computing_data_collection 'APEX2 (Bruker, 2007)'
_computing_data_reduction 'SAINT (Bruker, 2007)'
_computing_molecular_graphics 'ORTEP-3 for Windows (Farrugia, 1997)'
_computing_publication_material 'SHELXL-97 (Sheldrick, 1997)'
_computing_structure_refinement 'SHELXL-97 (Sheldrick, 2008)'
_computing_structure_solution 'SHELXS97 (Sheldrick, 1997)'
_diffrn_ambient_temperature 360(2)
_diffrn_measured_fraction_theta_full 0.999
_diffrn_measured_fraction_theta_max 0.996
_diffrn_measurement_device_type 'Bruker APEXII CCD area-detector'
_diffrn_measurement_method '\f and \w scans'
_diffrn_radiation_monochromator graphite
_diffrn_radiation_type MoK\a
_diffrn_radiation_wavelength 0.71073
_diffrn_reflns_av_R_equivalents 0.0869
_diffrn_reflns_av_unetI/netI 0.0331
_diffrn_reflns_limit_h_max 12
_diffrn_reflns_limit_h_min -12
_diffrn_reflns_limit_k_max 17
_diffrn_reflns_limit_k_min -17
_diffrn_reflns_limit_l_max 8
_diffrn_reflns_limit_l_min -8
_diffrn_reflns_number 26072
_diffrn_reflns_theta_full 25
_diffrn_reflns_theta_max 27.42
_diffrn_reflns_theta_min 2.61
_diffrn_source 'fine-focus sealed tube'
_exptl_absorpt_coefficient_mu 0.613
_exptl_absorpt_correction_T_max 0.8871
_exptl_absorpt_correction_T_min 0.749
_exptl_absorpt_correction_type multi-scan
_exptl_absorpt_process_details '(SADABS; Bruker, 2007)'
_exptl_crystal_colour colorless
_exptl_crystal_density_diffrn 1.64
_exptl_crystal_density_method 'not measured'
_exptl_crystal_description 'cut block'
_exptl_crystal_F_000 416
_exptl_crystal_size_max 0.5
_exptl_crystal_size_mid 0.4
_exptl_crystal_size_min 0.2
_refine_diff_density_max 0.501
_refine_diff_density_min -0.401
_refine_diff_density_rms 0.075
_refine_ls_abs_structure_details 'Flack H D (1983), Acta Cryst. A39, 876-881'
_refine_ls_abs_structure_Flack 0.01(10)
_refine_ls_extinction_method none
_refine_ls_goodness_of_fit_ref 1.033
_refine_ls_hydrogen_treatment mixed
_refine_ls_matrix_type full
_refine_ls_number_parameters 138
_refine_ls_number_reflns 1879
_refine_ls_number_restraints 1
_refine_ls_restrained_S_all 1.033
_refine_ls_R_factor_all 0.0656
_refine_ls_R_factor_gt 0.0533
_refine_ls_shift/su_max 0.029
_refine_ls_shift/su_mean 0.003
_refine_ls_structure_factor_coef Fsqd
_refine_ls_weighting_details 'calc w=1/[\s^2^(Fo^2^)+(0.0578P)^2^+1.5559P] where P=(Fo^2^+2Fc^2^)/3'
_refine_ls_weighting_scheme calc
_refine_ls_wR_factor_gt 0.1254
_refine_ls_wR_factor_ref 0.1381
_reflns_number_gt 1640
_reflns_number_total 1879
_reflns_threshold_expression >2\s(I)
_cod_data_source_file jp306392e_si_002.cif
_cod_data_source_block ka_d_p_87_0ma
_cod_database_code 1511781

loop_
_symmetry_equiv_pos_as_xyz
'x, y, z'
'-x, -y, z+1/2'
'-x+1/2, y, z+1/2'
'x+1/2, -y, z'

loop_
_atom_site_label
_atom_site_type_symbol
_atom_site_fract_x
_atom_site_fract_y
_atom_site_fract_z
_atom_site_U_iso_or_equiv
_atom_site_adp_type
_atom_site_occupancy
_atom_site_symmetry_multiplicity
_atom_site_calc_flag
C1 C 0.4407(4) 0.2115(3) 0.2992(6) 0.0351(9) Uani 1 1 d
C2 C 0.4360(5) 0.1159(3) 0.2137(7) 0.0454(10) Uani 1 1 d
C3 C 0.5462(6) 0.0502(4) 0.2387(9) 0.0521(12) Uani 1 1 d
C4 C 0.6625(5) 0.0809(4) 0.3499(8) 0.0496(11) Uani 1 1 d
C5 C 0.6681(5) 0.1752(3) 0.4316(8) 0.0412(9) Uani 1 1 d
C6 C 0.5577(4) 0.2416(3) 0.4091(6) 0.0338(8) Uani 1 1 d
C7 C 0.5679(3) 0.3425(3) 0.5120(8) 0.0325(7) Uani 1 1 d
C8 C 0.3223(4) 0.2825(3) 0.2678(6) 0.0356(9) Uani 1 1 d
O1 O 0.4999(3) 0.3566(2) 0.6747(5) 0.0409(7) Uani 1 1 d
O2 O 0.6440(3) 0.4068(2) 0.4312(6) 0.0467(7) Uani 1 1 d
O3 O 0.2024(3) 0.2373(3) 0.2552(6) 0.0477(8) Uani 1 1 d
O4 O 0.3385(3) 0.3719(2) 0.2562(6) 0.0502(8) Uani 1 1 d
K001 K 0.59953(9) 0.46082(7) 0.02326(18) 0.0458(3) Uani 1 1 d
H2 H 0.349(5) 0.095(3) 0.143(8) 0.035(11) Uiso 1 1 d
H3 H 0.547(6) -0.006(5) 0.189(10) 0.060(16) Uiso 1 1 d
D3O D 0.129(7) 0.266(5) 0.260(11) 0.063(19) Uiso 1 1 d
H4 H 0.743(5) 0.032(3) 0.362(8) 0.037(12) Uiso 1 1 d
H5 H 0.750(6) 0.198(3) 0.483(9) 0.051(13) Uiso 1 1 d

loop_
_atom_site_aniso_label
_atom_site_aniso_U_11
_atom_site_aniso_U_22
_atom_site_aniso_U_33
_atom_site_aniso_U_23
_atom_site_aniso_U_13
_atom_site_aniso_U_12
C1 0.0321(19) 0.044(2) 0.029(2) -0.0017(16) 0.0023(16) 0.0025(15)
C2 0.052(3) 0.046(2) 0.038(3) -0.0028(18) -0.004(2) -0.003(2)
C3 0.069(3) 0.043(2) 0.044(3) -0.003(2) 0.005(2) 0.008(2)
C4 0.052(3) 0.054(3) 0.043(3) 0.005(2) 0.009(2) 0.015(2)
C5 0.034(2) 0.053(2) 0.037(2) 0.005(2) -0.0013(18) 0.0054(17)
C6 0.0300(16) 0.046(2) 0.025(2) 0.0035(16) 0.0029(16) -0.0011(15)
C7 0.0213(14) 0.0492(19) 0.0270(18) 0.0034(19) -0.0034(18) -0.0011(12)
C8 0.033(2) 0.047(2) 0.027(2) -0.0030(17) -0.0052(16) 0.0025(15)
O1 0.0404(16) 0.0541(17) 0.0281(15) -0.0061(13) 0.0054(12) -0.0036(13)
O2 0.0370(14) 0.0575(18) 0.0456(18) 0.0056(16) 0.0033(14) -0.0116(13)
O3 0.0343(16) 0.0606(19) 0.048(2) 0.0045(16) -0.0083(15) -0.0035(14)
O4 0.0428(17) 0.0451(16) 0.063(2) 0.0023(15) -0.0167(16) -0.0026(13)
K001 0.0451(5) 0.0606(5) 0.0316(5) 0.0011(5) 0.0016(5) 0.0151(4)

loop_
_atom_type_symbol
_atom_type_description
_atom_type_scat_dispersion_real
_atom_type_scat_dispersion_imag
_atom_type_scat_source
C C 0.0033 0.0016 'International Tables Vol C Tables 4.2.6.8 and 6.1.1.4'
D D 0 0 'International Tables Vol C Tables 4.2.6.8 and 6.1.1.4'
O O 0.0106 0.006 'International Tables Vol C Tables 4.2.6.8 and 6.1.1.4'
K K 0.2009 0.2494 'International Tables Vol C Tables 4.2.6.8 and 6.1.1.4'
H H 0 0 'International Tables Vol C Tables 4.2.6.8 and 6.1.1.4'

loop_
_geom_angle_atom_site_label_1
_geom_angle_atom_site_label_2
_geom_angle_atom_site_label_3
_geom_angle
_geom_angle_site_symmetry_1
_geom_angle_site_symmetry_3
C6 C1 C2 119.7(4) . .
C6 C1 C8 120.2(4) . .
C2 C1 C8 120.1(4) . .
C3 C2 C1 120.5(4) . .
C3 C2 H2 122(2) . .
C1 C2 H2 118(2) . .
C2 C3 C4 119.4(5) . .
C2 C3 H3 123(4) . .
C4 C3 H3 118(4) . .
C5 C4 C3 120.2(4) . .
C5 C4 H4 122(3) . .
C3 C4 H4 117(3) . .
C4 C5 C6 121.0(4) . .
C4 C5 H5 119(3) . .
C6 C5 H5 120(3) . .
C1 C6 C5 119.2(4) . .
C1 C6 C7 122.5(3) . .
C5 C6 C7 118.2(3) . .
O2 C7 O1 123.8(4) . .
O2 C7 C6 117.9(4) . .
O1 C7 C6 118.3(3) . .
O2 C7 K001 74.4(2) . 2_665
O1 C7 K001 65.1(2) . 2_665
C6 C7 K001 137.6(2) . 2_665
O4 C8 O3 124.6(4) . .
O4 C8 C1 122.5(4) . .
O3 C8 C1 112.9(4) . .
C7 O1 K001 90.8(2) . 2_665
C7 O1 K001 124.8(2) . 1_556
K001 O1 K001 88.24(8) 2_665 1_556
C7 O2 K001 130.1(3) . 3_655
C7 O2 K001 119.3(3) . .
K001 O2 K001 106.79(11) 3_655 .
C7 O2 K001 82.1(2) . 2_665
K001 O2 K001 121.70(12) 3_655 2_665
K001 O2 K001 85.21(9) . 2_665
D3O O3 C8 124(4) . .
C8 O4 K001 138.9(3) . 2_665
C8 O4 K001 120.2(3) . .
K001 O4 K001 80.40(8) 2_665 .
O2 K001 O2 90.05(9) 3_654 .
O2 K001 O1 129.62(10) 3_654 2_664
O2 K001 O1 86.76(10) . 2_664
O2 K001 O1 90.10(10) 3_654 1_554
O2 K001 O1 133.52(10) . 1_554
O1 K001 O1 126.48(8) 2_664 1_554
O2 K001 O4 83.22(10) 3_654 2_664
O2 K001 O4 137.82(10) . 2_664
O1 K001 O4 66.98(9) 2_664 2_664
O1 K001 O4 88.24(10) 1_554 2_664
O2 K001 O2 147.96(12) 3_654 2_664
O2 K001 O2 117.63(11) . 2_664
O1 K001 O2 44.63(8) 2_664 2_664
O1 K001 O2 82.23(9) 1_554 2_664
O4 K001 O2 65.57(9) 2_664 2_664
O2 K001 C7 135.76(10) 3_654 2_664
O2 K001 C7 108.93(12) . 2_664
O1 K001 C7 24.08(11) 2_664 2_664
O1 K001 C7 102.87(11) 1_554 2_664
O4 K001 C7 55.64(10) 2_664 2_664
O2 K001 C7 23.58(9) 2_664 2_664
O2 K001 O4 138.46(9) 3_654 .
O2 K001 O4 64.48(9) . .
O1 K001 O4 83.48(9) 2_664 .
O1 K001 O4 85.92(9) 1_554 .
O4 K001 O4 137.80(5) 2_664 .
O2 K001 O4 72.23(9) 2_664 .
C7 K001 O4 85.14(9) 2_664 .
O2 K001 K001 110.07(8) 3_654 2_664
O2 K001 K001 159.38(7) . 2_664
O1 K001 K001 83.77(7) 2_664 2_664
O1 K001 K001 45.58(7) 1_554 2_664
O4 K001 K001 52.88(8) 2_664 2_664
O2 K001 K001 45.06(7) 2_664 2_664
C7 K001 K001 59.76(10) 2_664 2_664
O4 K001 K001 96.19(7) . 2_664
O2 K001 K001 135.95(9) 3_654 2_665
O2 K001 K001 49.73(7) . 2_665
O1 K001 K001 46.17(7) 2_664 2_665
O1 K001 K001 129.08(7) 1_554 2_665
O4 K001 K001 113.14(7) 2_664 2_665
O2 K001 K001 67.95(8) 2_664 2_665
C7 K001 K001 62.35(9) 2_664 2_665
O4 K001 K001 46.71(7) . 2_665
K001 K001 K001 112.17(4) 2_664 2_665
O2 K001 K001 63.02(9) 3_654 3_655
O2 K001 K001 35.52(6) . 3_655
O1 K001 K001 88.02(6) 2_664 3_655
O1 K001 K001 145.50(7) 1_554 3_655
O4 K001 K001 108.08(8) 2_664 3_655
O2 K001 K001 132.05(7) 2_664 3_655
C7 K001 K001 111.47(9) 2_664 3_655
O4 K001 K001 99.91(6) . 3_655
K001 K001 K001 160.96(4) 2_664 3_655
K001 K001 K001 72.954(9) 2_665 3_655
O2 K001 K001 37.69(8) 3_654 3_654
O2 K001 K001 127.51(7) . 3_654
O1 K001 K001 119.37(6) 2_664 3_654
O1 K001 K001 68.16(6) 1_554 3_654
O4 K001 K001 54.16(6) 2_664 3_654
O2 K001 K001 111.85(7) 2_664 3_654
C7 K001 K001 109.30(8) 2_664 3_654
O4 K001 K001 152.32(7) . 3_654
K001 K001 K001 72.954(9) 2_664 3_654
K001 K001 K001 160.96(4) 2_665 3_654
K001 K001 K001 96.52(4) 3_655 3_654

loop_
_geom_bond_atom_site_label_1
_geom_bond_atom_site_label_2
_geom_bond_distance
_geom_bond_site_symmetry_2
C1 C6 1.391(6) .
C1 C2 1.390(6) .
C1 C8 1.495(6) .
C2 C3 1.384(7) .
C2 H2 0.99(5) .
C3 C4 1.393(8) .
C3 H3 0.82(7) .
C4 C5 1.364(7) .
C4 H4 1.02(5) .
C5 C6 1.390(5) .
C5 H5 0.91(5) .
C6 C7 1.504(5) .
C7 O2 1.243(5) .
C7 O1 1.256(6) .
C7 K001 3.078(4) 2_665
C8 O4 1.204(5) .
C8 O3 1.303(5) .
O1 K001 2.793(3) 2_665
O1 K001 2.821(3) 1_556
O2 K001 2.638(3) 3_655
O2 K001 2.776(4) .
O2 K001 2.993(3) 2_665
O3 D3O 0.81(6) .
O4 K001 2.885(3) 2_665
O4 K001 3.161(4) .
K001 O2 2.638(3) 3_654
K001 O1 2.793(3) 2_664
K001 O1 2.821(3) 1_554
K001 O4 2.885(3) 2_664
K001 O2 2.993(3) 2_664
K001 C7 3.078(4) 2_664
K001 K001 3.9084(10) 2_664
K001 K001 3.9084(10) 2_665
K001 K001 4.3468(12) 3_655
K001 K001 4.3468(12) 3_654
